data_7117868
loop_
_publ_author_name
'Wu, Bing'
'Zhang, Wen-Hua'
'Ren, Zhi-Gang'
'Lang, Jian-Ping'

_publ_section_title
;
 A 1D anionic coordination polymer showing superior Congo Red sorption and
 its dye composite exhibiting remarkably enhanced photocurrent response.
;
_journal_issue 80
_journal_name_full 'Chemical communications (Cambridge, England)'
_journal_page_first 14893
_journal_page_last 14896
_journal_paper_doi 10.1039/c5cc05990a
_journal_volume 51
_journal_year 2015
_chemical_formula_moiety 'C9 H5 O7 Zn, C7 H8 N2 O, 2(H2 O)'
_chemical_formula_sum 'C16 H17 N2 O10 Zn'
_chemical_formula_weight 462.69
_chemical_name_systematic
;
 ? 
;
_space_group_crystal_system triclinic
_space_group_IT_number 2
_space_group_name_Hall '-P 1'
_space_group_name_H-M_alt 'P -1'
_symmetry_space_group_name_Hall '-P 1'
_symmetry_space_group_name_H-M 'P -1'
_atom_sites_solution_hydrogens geom
_atom_sites_solution_primary direct
_atom_sites_solution_secondary difmap
_audit_creation_date 2014-03-08
_audit_creation_method
;
Olex2 1.2
(compiled 2014.02.28 svn.r2899 for OlexSys, GUI svn.r4781)
;
_audit_update_record
;
2015-05-27 deposited with the CCDC.
2015-08-18 downloaded from the CCDC.
;
_cell_angle_alpha 83.938(3)
_cell_angle_beta 84.247(3)
_cell_angle_gamma 86.754(3)
_cell_formula_units_Z 2
_cell_length_a 7.1095(2)
_cell_length_b 9.5924(4)
_cell_length_c 13.2708(4)
_cell_measurement_reflns_used 6706
_cell_measurement_temperature 278.18(10)
_cell_measurement_theta_max 29.9390
_cell_measurement_theta_min 3.6660
_cell_volume 894.47(5)
_computing_cell_refinement
;
CrysAlisPro, Agilent Technologies,
Version 1.171.36.32 (release 02-08-2013 CrysAlis171 .NET)
(compiled Aug  2 2013,16:46:58)
;
_computing_data_collection
;
CrysAlisPro, Agilent Technologies,
Version 1.171.36.32 (release 02-08-2013 CrysAlis171 .NET)
(compiled Aug  2 2013,16:46:58)
;
_computing_data_reduction
;
CrysAlisPro, Agilent Technologies,
Version 1.171.36.32 (release 02-08-2013 CrysAlis171 .NET)
(compiled Aug  2 2013,16:46:58)
;
_computing_molecular_graphics 'Olex2 (Dolomanov et al., 2009)'
_computing_publication_material 'Olex2 (Dolomanov et al., 2009)'
_computing_structure_refinement 'XL (Sheldrick, 2008)'
_computing_structure_solution 'XS (Sheldrick, 2008)'
_diffrn_ambient_temperature 278.18(10)
_diffrn_detector_area_resol_mean 10.4471
_diffrn_measured_fraction_theta_full 0.998
_diffrn_measured_fraction_theta_max 0.998
_diffrn_measurement_device_type 'Xcalibur, Atlas, Gemini'
_diffrn_measurement_method '\w scans'
_diffrn_orient_matrix_UB_11 -0.0042921000
_diffrn_orient_matrix_UB_12 -0.0547509000
_diffrn_orient_matrix_UB_13 0.0403870000
_diffrn_orient_matrix_UB_21 -0.0995991000
_diffrn_orient_matrix_UB_22 -0.0001018000
_diffrn_orient_matrix_UB_23 -0.0008023000
_diffrn_orient_matrix_UB_31 0.0117551000
_diffrn_orient_matrix_UB_32 -0.0504350000
_diffrn_orient_matrix_UB_33 -0.0358253000
_diffrn_radiation_monochromator graphite
_diffrn_radiation_type MoK\a
_diffrn_radiation_wavelength 0.71073
_diffrn_reflns_av_R_equivalents 0.0236
_diffrn_reflns_av_unetI/netI 0.0282
_diffrn_reflns_limit_h_max 9
_diffrn_reflns_limit_h_min -9
_diffrn_reflns_limit_k_max 12
_diffrn_reflns_limit_k_min -12
_diffrn_reflns_limit_l_max 17
_diffrn_reflns_limit_l_min -17
_diffrn_reflns_number 10401
_diffrn_reflns_theta_full 27.48
_diffrn_reflns_theta_max 27.48
_diffrn_reflns_theta_min 2.88
_diffrn_source 'Enhance (Mo) X-ray Source'
_exptl_absorpt_coefficient_mu 1.435
_exptl_absorpt_correction_T_max 1.00000
_exptl_absorpt_correction_T_min 0.79301
_exptl_absorpt_correction_type multi-scan
_exptl_absorpt_process_details
;
CrysAlisPro, Agilent Technologies,
Version 1.171.36.32 (release 02-08-2013 CrysAlis171 .NET)
(compiled Aug  2 2013,16:46:58)
Empirical absorption correction using spherical harmonics,
 implemented in SCALE3 ABSPACK scaling algorithm.
;
_exptl_crystal_colour colourless
_exptl_crystal_colour_primary colourless
_exptl_crystal_density_diffrn 1.718
_exptl_crystal_density_method 'not measured'
_exptl_crystal_description block
_exptl_crystal_F_000 474
_exptl_crystal_preparation Luminescent
_exptl_crystal_size_max 0.3
_exptl_crystal_size_mid 0.18
_exptl_crystal_size_min 0.1
_refine_diff_density_max 0.688
_refine_diff_density_min -0.652
_refine_diff_density_rms 0.060
_refine_ls_extinction_method none
_refine_ls_goodness_of_fit_ref 1.079
_refine_ls_hydrogen_treatment mixed
_refine_ls_matrix_type full
_refine_ls_number_parameters 281
_refine_ls_number_reflns 4090
_refine_ls_number_restraints 2
_refine_ls_restrained_S_all 1.079
_refine_ls_R_factor_all 0.0290
_refine_ls_R_factor_gt 0.0268
_refine_ls_shift/su_max 0.000
_refine_ls_shift/su_mean 0.000
_refine_ls_structure_factor_coef Fsqd
_refine_ls_weighting_details 'calc w=1/[\s^2^(Fo^2^)+(0.0285P)^2^+0.5056P] where P=(Fo^2^+2Fc^2^)/3'
_refine_ls_weighting_scheme calc
_refine_ls_wR_factor_gt 0.0677
_refine_ls_wR_factor_ref 0.0690
_reflns_number_gt 3847
_reflns_number_total 4090
_reflns_threshold_expression >2sigma(I)
_cod_data_source_file c5cc05990a2.cif
_cod_data_source_block g131206d
_cod_original_cell_volume 894.46(5)
_cod_database_code 7117868
_chemical_oxdiff_formula 'C11 H10 N O'
_reflns_odcompleteness_completeness 99.83
_reflns_odcompleteness_iscentric 1
_reflns_odcompleteness_theta 27.42
_olex2_refinement_description
;
1. Fixed Uiso
 At 1.2 times of:
  All C(H) groups, All C(H,H) groups, All N(H) groups
 At 1.5 times of:
  All O(H,H) groups
2. Restrained distances
 O10-H10A = O10-H10B
 0.85 with sigma of 0.01
3.a Rotating group:
 O8(H8A,H8B)
3.b Secondary CH2 refined with riding coordinates:
 C16(H16A,H16B)
3.c Aromatic/amide H refined with riding coordinates:
 N2(H2), C3(H3), C4(H4), C5(H5), C10(H10), C12(H12), C13(H13), C14(H14)
;

loop_
_space_group_symop_id
_space_group_symop_operation_xyz
1 'x, y, z'
2 '-x, -y, -z'

loop_
_atom_site_label
_atom_site_type_symbol
_atom_site_fract_x
_atom_site_fract_y
_atom_site_fract_z
_atom_site_U_iso_or_equiv
_atom_site_adp_type
_atom_site_occupancy
_atom_site_calc_flag
_atom_site_refinement_flags_posn
Zn1 Zn 1.17649(3) 0.240557(19) 0.423641(14) 0.01726(7) Uani 1 d .
O1 O 0.98822(17) 0.26040(14) 0.53988(10) 0.0245(3) Uani 1 d .
O2 O 0.73188(17) 0.17095(14) 0.49365(9) 0.0238(3) Uani 1 d .
O3 O 0.7019(2) 0.50206(14) 0.54926(10) 0.0302(3) Uani 1 d .
O4 O 0.80519(19) 0.59571(13) 0.67732(10) 0.0250(3) Uani 1 d .
O5 O 0.86257(17) -0.07375(13) 0.64798(10) 0.0220(3) Uani 1 d .
O6 O 0.56115(18) -0.10873(13) 0.70056(11) 0.0286(3) Uani 1 d .
O7 O 0.0241(3) 0.25818(16) 1.00205(11) 0.0436(4) Uani 1 d .
O8 O 1.36510(18) 0.17200(15) 0.52003(10) 0.0279(3) Uani 1 d .
H8A H 1.3086 0.1328 0.5745 0.042 Uiso 1 d GR
H8B H 1.4249 0.2408 0.5344 0.042 Uiso 1 d GR
O9 O 0.2084(2) 1.02640(15) 0.69644(11) 0.0282(3) Uani 1 d .
H9A H 0.124(4) 0.985(3) 0.680(2) 0.044(8) Uiso 1 d .
H9B H 0.297(4) 0.978(3) 0.708(2) 0.043(8) Uiso 1 d .
O10 O 0.6387(4) 0.7183(3) 0.89515(18) 0.0852(7) Uani 1 d D
H10A H 0.644(7) 0.734(5) 0.8299(9) 0.128 Uiso 1 d DR
H10B H 0.754(3) 0.721(6) 0.910(4) 0.128 Uiso 1 d DR
N1 N 0.2635(2) 0.52172(18) 0.65448(13) 0.0250(3) Uani 1 d .
H1 H 0.293(4) 0.532(3) 0.591(2) 0.043(7) Uiso 1 d .
N2 N 0.1232(2) 0.23220(16) 0.83632(12) 0.0238(3) Uani 1 d .
H2 H 0.1366 0.1717 0.7924 0.029 Uiso 1 calc R
C1 C 0.7357(2) 0.22856(17) 0.66539(12) 0.0158(3) Uani 1 d .
C2 C 0.6835(2) 0.10793(17) 0.72844(13) 0.0178(3) Uani 1 d .
C3 C 0.6138(3) 0.11727(19) 0.82994(14) 0.0227(4) Uani 1 d .
H3 H 0.5744 0.0372 0.8705 0.027 Uiso 1 calc R
C4 C 0.6031(3) 0.24504(19) 0.87058(14) 0.0241(4) Uani 1 d .
H4 H 0.5622 0.2503 0.9389 0.029 Uiso 1 calc R
C5 C 0.6541(2) 0.36543(19) 0.80826(14) 0.0214(4) Uani 1 d .
H5 H 0.6473 0.4513 0.8354 0.026 Uiso 1 calc R
C6 C 0.7153(2) 0.35902(17) 0.70592(13) 0.0170(3) Uani 1 d .
C7 C 0.8212(2) 0.21844(17) 0.55679(13) 0.0159(3) Uani 1 d .
C8 C 0.7447(2) 0.49317(17) 0.63770(13) 0.0183(3) Uani 1 d .
C9 C 0.7008(2) -0.03461(17) 0.68976(13) 0.0185(3) Uani 1 d .
C10 C 0.2126(3) 0.39510(19) 0.69541(14) 0.0223(4) Uani 1 d .
H10 H 0.2087 0.3231 0.6541 0.027 Uiso 1 calc R
C11 C 0.1653(2) 0.37013(19) 0.79976(14) 0.0210(3) Uani 1 d .
C12 C 0.1693(3) 0.4815(2) 0.85851(15) 0.0306(4) Uani 1 d .
H12 H 0.1359 0.4691 0.9283 0.037 Uiso 1 calc R
C13 C 0.2235(3) 0.6110(2) 0.81211(16) 0.0352(5) Uani 1 d .
H13 H 0.2270 0.6857 0.8511 0.042 Uiso 1 calc R
C14 C 0.2719(3) 0.6303(2) 0.70917(16) 0.0311(4) Uani 1 d .
H14 H 0.3098 0.7169 0.6780 0.037 Uiso 1 calc R
C15 C 0.0633(3) 0.1830(2) 0.93363(15) 0.0269(4) Uani 1 d .
C16 C 0.0533(3) 0.0246(2) 0.94967(15) 0.0308(4) Uani 1 d .
H16A H -0.0087 -0.0070 0.8949 0.037 Uiso 1 calc R
H16B H 0.1807 -0.0176 0.9470 0.037 Uiso 1 calc R

loop_
_atom_site_aniso_label
_atom_site_aniso_U_11
_atom_site_aniso_U_22
_atom_site_aniso_U_33
_atom_site_aniso_U_23
_atom_site_aniso_U_13
_atom_site_aniso_U_12
Zn1 0.01803(11) 0.01405(11) 0.01959(11) -0.00267(7) 0.00027(7) -0.00161(7)
O1 0.0175(6) 0.0295(7) 0.0272(7) -0.0106(6) 0.0057(5) -0.0076(5)
O2 0.0199(6) 0.0323(7) 0.0204(6) -0.0075(5) -0.0014(5) -0.0042(5)
O3 0.0474(8) 0.0219(7) 0.0216(7) 0.0007(5) -0.0064(6) -0.0038(6)
O4 0.0354(7) 0.0139(6) 0.0264(7) -0.0020(5) -0.0041(6) -0.0056(5)
O5 0.0201(6) 0.0172(6) 0.0295(7) -0.0083(5) -0.0001(5) -0.0010(5)
O6 0.0236(6) 0.0186(6) 0.0438(8) -0.0068(6) 0.0023(6) -0.0059(5)
O7 0.0745(12) 0.0308(8) 0.0236(7) -0.0047(6) 0.0122(7) -0.0136(8)
O8 0.0201(6) 0.0348(8) 0.0272(7) 0.0054(6) -0.0026(5) -0.0034(5)
O9 0.0262(7) 0.0249(7) 0.0349(8) -0.0086(6) -0.0045(6) -0.0009(6)
O10 0.110(2) 0.1021(19) 0.0442(12) -0.0049(13) -0.0121(14) -0.0064(17)
N1 0.0282(8) 0.0278(8) 0.0185(8) -0.0004(6) -0.0002(6) -0.0039(7)
N2 0.0299(8) 0.0203(8) 0.0210(7) -0.0038(6) 0.0022(6) -0.0041(6)
C1 0.0137(7) 0.0154(8) 0.0183(8) -0.0033(6) 0.0000(6) -0.0012(6)
C2 0.0168(7) 0.0150(8) 0.0212(8) -0.0020(6) -0.0002(6) -0.0009(6)
C3 0.0263(9) 0.0190(9) 0.0214(9) 0.0015(7) 0.0029(7) -0.0036(7)
C4 0.0294(9) 0.0237(9) 0.0184(8) -0.0033(7) 0.0036(7) -0.0010(7)
C5 0.0243(8) 0.0174(8) 0.0231(9) -0.0073(7) -0.0010(7) 0.0002(7)
C6 0.0163(7) 0.0137(8) 0.0211(8) -0.0025(6) -0.0014(6) -0.0015(6)
C7 0.0164(7) 0.0110(7) 0.0195(8) -0.0007(6) 0.0005(6) 0.0012(6)
C8 0.0163(7) 0.0152(8) 0.0224(8) -0.0027(7) 0.0024(6) 0.0012(6)
C9 0.0213(8) 0.0135(8) 0.0202(8) 0.0001(6) -0.0020(6) -0.0007(6)
C10 0.0240(8) 0.0227(9) 0.0208(9) -0.0042(7) -0.0025(7) -0.0029(7)
C11 0.0205(8) 0.0205(9) 0.0217(9) -0.0020(7) -0.0003(7) -0.0017(7)
C12 0.0437(11) 0.0272(10) 0.0201(9) -0.0051(8) 0.0051(8) -0.0051(9)
C13 0.0556(13) 0.0222(10) 0.0281(10) -0.0074(8) 0.0038(9) -0.0085(9)
C14 0.0399(11) 0.0214(9) 0.0310(10) 0.0004(8) 0.0015(9) -0.0066(8)
C15 0.0299(9) 0.0262(10) 0.0240(9) -0.0004(8) -0.0005(8) -0.0044(8)
C16 0.0390(11) 0.0243(10) 0.0272(10) 0.0017(8) 0.0024(8) -0.0029(8)

loop_
_atom_type_symbol
_atom_type_description
_atom_type_scat_dispersion_real
_atom_type_scat_dispersion_imag
_atom_type_scat_source
C C 0.0033 0.0016 'International Tables Vol C Tables 4.2.6.8 and 6.1.1.4'
H H 0.0000 0.0000 'International Tables Vol C Tables 4.2.6.8 and 6.1.1.4'
N N 0.0061 0.0033 'International Tables Vol C Tables 4.2.6.8 and 6.1.1.4'
O O 0.0106 0.0060 'International Tables Vol C Tables 4.2.6.8 and 6.1.1.4'
Zn Zn 0.2839 1.4301 'International Tables Vol C Tables 4.2.6.8 and 6.1.1.4'

loop_
_geom_angle_atom_site_label_1
_geom_angle_atom_site_label_2
_geom_angle_atom_site_label_3
_geom_angle
_geom_angle_site_symmetry_1
_geom_angle_site_symmetry_3
O1 Zn1 O5 112.26(5) . 2_756
O1 Zn1 O8 88.94(6) . .
O4 Zn1 O1 115.24(6) 2_766 .
O4 Zn1 O5 108.24(5) 2_766 2_756
O4 Zn1 O8 126.67(6) 2_766 .
O8 Zn1 O5 104.08(6) . 2_756
C7 O1 Zn1 130.28(11) . .
C8 O4 Zn1 109.63(11) . 2_766
C9 O5 Zn1 107.04(10) . 2_756
Zn1 O8 H8A 109.5 . .
Zn1 O8 H8B 109.7 . .
H8A O8 H8B 109.3 . .
H9A O9 H9B 113(3) . .
H10A O10 H10B 105(5) . .
C10 N1 H1 117.3(18) . .
C10 N1 C14 123.15(17) . .
C14 N1 H1 119.5(18) . .
C11 N2 H2 116.3 . .
C15 N2 H2 116.3 . .
C15 N2 C11 127.31(16) . .
C2 C1 C6 118.77(15) . .
C2 C1 C7 120.71(14) . .
C6 C1 C7 120.46(15) . .
C1 C2 C9 121.45(15) . .
C3 C2 C1 120.38(15) . .
C3 C2 C9 118.17(15) . .
C2 C3 H3 119.8 . .
C4 C3 C2 120.44(17) . .
C4 C3 H3 119.8 . .
C3 C4 H4 120.3 . .
C3 C4 C5 119.43(16) . .
C5 C4 H4 120.3 . .
C4 C5 H5 119.6 . .
C6 C5 C4 120.83(16) . .
C6 C5 H5 119.6 . .
C1 C6 C8 120.49(15) . .
C5 C6 C1 120.00(16) . .
C5 C6 C8 119.35(15) . .
O1 C7 C1 113.59(14) . .
O2 C7 O1 125.24(15) . .
O2 C7 C1 121.16(14) . .
O3 C8 O4 123.17(16) . .
O3 C8 C6 119.76(15) . .
O4 C8 C6 116.98(15) . .
O5 C9 C2 117.26(14) . .
O6 C9 O5 123.28(15) . .
O6 C9 C2 119.46(15) . .
N1 C10 H10 119.9 . .
N1 C10 C11 120.26(17) . .
C11 C10 H10 119.9 . .
C10 C11 N2 116.08(16) . .
C12 C11 N2 125.90(17) . .
C12 C11 C10 117.99(17) . .
C11 C12 H12 120.3 . .
C13 C12 C11 119.38(18) . .
C13 C12 H12 120.3 . .
C12 C13 H13 119.7 . .
C14 C13 C12 120.63(18) . .
C14 C13 H13 119.7 . .
N1 C14 C13 118.57(18) . .
N1 C14 H14 120.7 . .
C13 C14 H14 120.7 . .
O7 C15 N2 123.57(18) . .
O7 C15 C16 122.87(18) . .
N2 C15 C16 113.55(16) . .
C15 C16 H16A 109.1 . .
C15 C16 H16B 109.1 . .
C16 C16 C15 112.4(2) 2_557 .
C16 C16 H16A 109.1 2_557 .
C16 C16 H16B 109.1 2_557 .
H16A C16 H16B 107.9 . .

loop_
_geom_bond_atom_site_label_1
_geom_bond_atom_site_label_2
_geom_bond_distance
_geom_bond_site_symmetry_2
Zn1 O1 1.9562(12) .
Zn1 O4 1.9552(13) 2_766
Zn1 O5 1.9913(12) 2_756
Zn1 O8 1.9832(13) .
O1 C7 1.267(2) .
O2 C7 1.238(2) .
O3 C8 1.235(2) .
O4 Zn1 1.9552(13) 2_766
O4 C8 1.277(2) .
O5 Zn1 1.9913(12) 2_756
O5 C9 1.280(2) .
O6 C9 1.242(2) .
O7 C15 1.220(2) .
O8 H8A 0.8524 .
O8 H8B 0.8522 .
O9 H9A 0.80(3) .
O9 H9B 0.78(3) .
O10 H10A 0.861(10) .
O10 H10B 0.865(10) .
N1 H1 0.85(3) .
N1 C10 1.331(2) .
N1 C14 1.338(3) .
N2 H2 0.8600 .
N2 C11 1.398(2) .
N2 C15 1.362(2) .
C1 C2 1.400(2) .
C1 C6 1.408(2) .
C1 C7 1.518(2) .
C2 C3 1.398(2) .
C2 C9 1.505(2) .
C3 H3 0.9300 .
C3 C4 1.385(3) .
C4 H4 0.9300 .
C4 C5 1.391(3) .
C5 H5 0.9300 .
C5 C6 1.391(2) .
C6 C8 1.505(2) .
C10 H10 0.9300 .
C10 C11 1.391(2) .
C11 C12 1.391(3) .
C12 H12 0.9300 .
C12 C13 1.384(3) .
C13 H13 0.9300 .
C13 C14 1.371(3) .
C14 H14 0.9300 .
C15 C16 1.516(3) .
C16 C16 1.512(4) 2_557
C16 H16A 0.9700 .
C16 H16B 0.9700 .

loop_
_geom_hbond_atom_site_label_D
_geom_hbond_atom_site_label_H
_geom_hbond_atom_site_label_A
_geom_hbond_distance_DH
_geom_hbond_distance_HA
_geom_hbond_distance_DA
_geom_hbond_angle_DHA
_geom_hbond_site_symmetry_A
O9 H9A O5 0.80(3) 2.07(3) 2.845(2) 165(3) 1_465
O9 H9B O6 0.78(3) 2.00(3) 2.760(2) 162(3) 1_565
O10 H10A O6 0.861(10) 2.26(3) 3.000(3) 144(4) 1_565
O10 H10B O7 0.865(10) 2.09(2) 2.906(3) 158(5) 2_667
N1 H1 O3 0.85(3) 1.92(3) 2.723(2) 158(2) 2_666
N2 H2 O9 0.86 2.00 2.850(2) 171.2 1_545
